data_2009540
loop_
_publ_author_name
'Blake, A.J.'
'Ebsworth, E.A.V.'
'McIntosh, A.P.'
'Schr\"oder, M.'

_publ_section_title
;
 A series of osmium carbonyl complexes with related terminal, bridging
 and capping phosphorus ligands
;
_journal_issue 3
_journal_name_full 'Acta Crystallographica Section C'
_journal_page_first 371
_journal_page_last 375
_journal_paper_doi 10.1107/S010827019300767X
_journal_volume 50
_journal_year 1994
_chemical_formula_sum 'C12 H7 O10 Os3 P'
_chemical_formula_weight 912.7
_symmetry_cell_setting monoclinic
_symmetry_space_group_name_Hall '-P 2ybc'
_symmetry_space_group_name_H-M 'P 1 21/c 1'
_atom_type_scat_source 'Cromer & Mann (1968) or inlaid'
_cell_angle_alpha 90.0
_cell_angle_beta 103.40(6)
_cell_angle_gamma 90.0
_cell_formula_units_Z 4
_cell_length_a 8.860(3)
_cell_length_b 16.408(11)
_cell_length_c 13.779(11)
_cell_measurement_reflns_used 16
_cell_measurement_temperature 298
_cell_measurement_theta_max 9
_cell_measurement_theta_min 7
_cell_volume 1949(2)
_diffrn_measurement_device 'Stoe Stadi-4 four-circle'
_diffrn_measurement_method \w-2\q
_diffrn_radiation_type MoK\a
_diffrn_radiation_wavelength 0.71073
_diffrn_reflns_limit_h_max 9
_diffrn_reflns_limit_h_min -9
_diffrn_reflns_limit_k_max 17
_diffrn_reflns_limit_k_min 0
_diffrn_reflns_limit_l_max 14
_diffrn_reflns_limit_l_min 0
_diffrn_reflns_number 2646
_diffrn_reflns_theta_max 22.5
_diffrn_standards_decay_% 2
_diffrn_standards_interval_time 120
_diffrn_standards_number 3
_exptl_absorpt_coefficient_mu 19.67
_exptl_absorpt_correction_T_max 0.055
_exptl_absorpt_correction_T_min 0.007
_exptl_absorpt_correction_type semi-empirical
_exptl_crystal_colour 'Dark red'
_exptl_crystal_density_diffrn 3.111
_exptl_crystal_description Lath
_exptl_crystal_size_max 0.86
_exptl_crystal_size_mid 0.44
_exptl_crystal_size_min 0.35
_refine_diff_density_max 1.19
_refine_diff_density_min -2.85
_refine_ls_extinction_method none
_refine_ls_goodness_of_fit_obs 0.620
_refine_ls_hydrogen_treatment 'H atoms not located'
_refine_ls_number_parameters 175
_refine_ls_number_reflns 2106
_refine_ls_R_factor_obs 0.0376
_refine_ls_shift/esd_max 0.08
_refine_ls_structure_factor_coef F
_refine_ls_weighting_details 'w = 1/(\s^2^F + 0.0071F^2^)'
_refine_ls_weighting_scheme calc
_refine_ls_wR_factor_obs 0.0524
_reflns_number_observed 2106
_reflns_number_total 2646
_reflns_observed_criterion F>6\s(F)
_cod_data_source_file hu1044.cif
_cod_data_source_block hu1044_structure_2_of_3
_cod_depositor_comments
;
The following automatic conversions were performed:

'_refine_ls_weighting_scheme' value 'w = 1/(\s^2^F + 0.0071F^2^)' was
changed to 'calc'. New tag '_refine_ls_weighting_details' was
created. The value of the new tag was set to 'w = 1/(\s^2^F +
0.0071F^2^)'.

Automatic conversion script
Id: cif_fix_values 3143 2015-03-26 13:38:13Z robertas 
;
_cod_original_cell_volume 1949
_cod_original_sg_symbol_H-M 'P 21/c'
_cod_database_code 2009540

loop_
_atom_site_label
_atom_site_fract_x
_atom_site_fract_y
_atom_site_fract_z
_atom_site_U_iso_or_equiv
Os(1) .14457(6) .0293(3) .31289(3) .0383(4)
Os(2) .32001(6) .05959(3) .16385(3) .0365(4)
Os(3) .11790(6) .18474(3) .21506(4) .0404(4)
P(1) .3913(4) .18638(19) .2419(3) .048(2)
C(11) -.0176(18) -.0075(9) .1969(11) .055(3)
C(12) .206(2) -.0816(11) .3517(12) .066(4)
C(13) .3052(19) .0664(9) .4214(12) .061(4)
C(14) -.0152(16) .0494(7) .3841(10) .047(3)
C(21) .222(2) -.0386(10) .0978(13) .069(4)
C(22) .4942(16) .0025(8) .2307(10) .050(3)
C(23) .3996(16) .0875(8) .0527(11) .050(3)
C(31) -.098(2) .1594(10) .1737(12) .071(4)
C(32) .1060(18) .2369(9) .3337(11) .057(4)
C(33) .1101(19) .2817(10) .1388(12) .065(4)
C(1p) .462(2) .2617(10) .1618(12) .070(4)
C(2p) .530(3) .2008(11) .3627(15) .087(5)
O(11) -.1097(13) -.0320(7) .1386(8) .080(8)
O(12) .2408(16) -.1469(7) .3723(12) .101(10)
O(13) .393(2) .0856(9) .4929(9) .109(11)
O(14) -.1111(12) .0617(7) .4237(8) .075(7)
O(21) .1745(17) -.0978(8) .0585(10) .105(10)
O(22) .6062(15) -.0307(7) .2745(10) .087(9)
O(23) .4471(15) .1036(7) -.0167(9) .086(9)
O(31) -.2298(15) .1478(8) .1467(11) .099(10)
O(32) .103(3) .2737(7) .4025(10) .121(12)
O(33) .1015(15) .3400(7) .0894(10) .0961(9)

loop_
_geom_angle_atom_site_label_1
_geom_angle_atom_site_label_2
_geom_angle_atom_site_label_3
_geom_angle
_geom_angle_publ_flag
Os(1) Os(2) Os(3) 59.219(17) yes
Os(1) Os(3) Os(2) 59.955(17) yes
Os(2) Os(1) Os(3) 60.826(17) yes
Os(1) Os(2) P(1) 87.68(9) yes
Os(3) Os(2) P(1) 51.96(9) yes
Os(1) Os(3) P(1) 88.10(9) yes
Os(2) Os(3) P(1) 51.80(9) yes
Os(2) P(1) Os(3) 76.24(11) yes
Os(2) P(1) C(1p) 114.0(5) yes
Os(2) P(1) C(2p) 125.3(7) yes
Os(3) P(1) C(1p) 112.8(5) yes
Os(3) P(1) C(2p) 125.9(7) yes
C(1P) P(1) C(2p) 102.0(8) yes
P(1) Os(2) C(21) 169.3(5) yes
P(1) Os(2) C(22) 96.6(4) yes
P(1) Os(2) C(23) 92.6(4) yes
P(1) Os(3) C(31) 165.4(5) yes
P(1) Os(3) C(32) 97.0(5) yes
P(1) Os(3) C(33) 88.9(5) yes
Os(2) Os(1) C(11) 83.6(4) yes
Os(2) Os(1) C(12) 101.3(5) yes
Os(2) Os(1) C(13) 94.3(5) yes
Os(2) Os(1) C(14) 155.6(4) yes
Os(3) Os(1) C(11) 85.8(4) yes
Os(3) Os(1) C(12) 162.1(5) yes
Os(3) Os(1) C(13) 92.8(5) yes
Os(3) Os(1) C(14) 95.5(4) yes
C(11) Os(1) C(12) 92.4(7) yes
C(11) Os(1) C(13) 177.8(7) yes
C(11) Os(1) C(14) 89.0(6) yes
C(12) Os(1) C(13) 88.5(7) yes
C(12) Os(1) C(14) 102.2(7) yes
C(13) Os(1) C(14) 92.8(6) yes
Os(1) Os(2) C(21) 86.1(5) yes
Os(1) Os(2) C(22) 94.7(4) yes
Os(1) Os(2) C(23) 169.4(4) yes
Os(3) Os(2) C(21) 117.4(5) yes
Os(3) Os(2) C(22) 136.2(4) yes
Os(3) Os(2) C(23) 113.1(4) yes
C(21) Os(2) C(22) 92.6(7) yes
C(21) Os(2) C(23) 91.9(7) yes
C(22) Os(2) C(23) 95.8(6) yes
Os(1) Os(3) C(31) 85.1(5) yes
Os(1) Os(3) C(32) 90.7(5) yes
Os(1) Os(3) C(33) 173.3(5) yes
Os(2) Os(3) C(31) 113.8(5) yes
Os(2) Os(3) C(32) 134.1(5) yes
Os(2) Os(3) C(33) 113.7(5) yes
C(31) Os(3) C(32) 96.0(7) yes
C(31) Os(3) C(33) 96.5(7) yes
C(32) Os(3) C(33) 95.6(7) yes
Os(1) C(11) O(11) 174.1(14) yes
Os(1) C(12) O(12) 178.6(16) yes
Os(1) C(13) O(13) 173.2(15) yes
Os(1) C(14) O(14) 178.4(12) yes
Os(2) C(21) O(21) 174.9(16) yes
Os(2) C(22) O(22) 177.5(13) yes
Os(2) C(23) O(23) 178.8(13) yes
Os(3) C(31) O(31) 176.7(16) yes
Os(3) C(32) O(32) 174.6(15) yes
Os(3) C(33) O(33) 177.6(15) yes

loop_
_geom_bond_atom_site_label_1
_geom_bond_atom_site_label_2
_geom_bond_distance
_geom_bond_publ_flag
Os(1) Os(2) 2.8916(7) yes
Os(1) Os(3) 2.8698(7) yes
Os(2) Os(3) 2.9166(7) yes
Os(2) P(1) 2.360(4) yes
Os(3) P(1) 2.365(4) yes
P(1) C(1p) 1.858(17) yes
P(1) C(2p) 1.84(2) yes
Os(1) C(11) 1.980(15) yes
Os(1) C(12) 1.938(17) yes
Os(1) C(13) 1.909(16) yes
Os(1) C(14) 1.929(14) yes
Os(2) C(21) 1.954(18) yes
Os(2) C(22) 1.857(14) yes
Os(2) C(23) 1.884(14) yes
Os(3) C(31) 1.913(18) yes
Os(3) C(32) 1.870(15) yes
Os(3) C(33) 1.899(16) yes
C(11) O(11) 1.080(19) yes
C(12) O(12) 1.13(2) yes
C(13) O(13) 1.15(2) yes
C(14) O(14) 1.129(17) yes
C(21) O(21) 1.14(2) yes
C(22) O(22) 1.170(19) yes
C(23) O(23) 1.161(19) yes
C(31) O(31) 1.16(2) yes
C(32) O(32) 1.13(2) yes
C(33) O(33) 1.17(2) yes
